data_4061202
loop_
_publ_author_name
'Meinhard, Dieter'
'Hollmann, Frank'
'Huhn, Wolfgang'
'Thewalt, Ulf'
'Klinga, Marttii'
'Rieger, Bernhard'

_publ_section_title
;
 Novel Single-Component Palladium(II) Catalysts for the Alternating
 CO/Propene Copolymerization Reaction
;
_journal_coden_ASTM ORGND7
_journal_issue 23
_journal_name_full Organometallics
_journal_page_first 5637
_journal_page_last 5639
_journal_paper_doi 10.1021/om049689x
_journal_volume 23
_journal_year 2004
_chemical_formula_sum 'C39 H43 F6 O P2 Pd Sb'
_chemical_formula_weight 931.82
_space_group_IT_number 33
_symmetry_cell_setting orthorhombic
_symmetry_space_group_name_Hall 'P 2c -2n'
_symmetry_space_group_name_H-M 'P n a 21'
_cell_angle_alpha 90.00
_cell_angle_beta 90.00
_cell_angle_gamma 90.00
_cell_formula_units_Z 4
_cell_length_a 19.735(4)
_cell_length_b 12.5439(16)
_cell_length_c 15.9509(19)
_cell_measurement_temperature 293(2)
_cell_volume 3948.7(10)
_diffrn_ambient_temperature 293(2)
_exptl_crystal_density_diffrn 1.567
_cod_depositor_comments
;
The following automatic conversions were performed:

'_symmetry_cell_setting' tag value 'othorhombic' was replaced with
'orthorhombic' value as specified in the replacement file
'/home/robertas/cod-tools/perl-scripts/inputs/replacement_values.lst'.

Automatic conversion script
Id: cif_fix_values 3143 2015-03-26 13:38:13Z robertas 
;
_cod_database_code 4061202

loop_
_symmetry_equiv_pos_as_xyz
'x, y, z'
'-x, -y, z+1/2'
'-x+1/2, y+1/2, z+1/2'
'x+1/2, -y+1/2, z'

loop_
_atom_site_label
_atom_site_type_symbol
_atom_site_fract_x
_atom_site_fract_y
_atom_site_fract_z
_atom_site_U_iso_or_equiv
_atom_site_adp_type
_atom_site_occupancy
_atom_site_symmetry_multiplicity
_atom_site_calc_flag
_atom_site_refinement_flags
_atom_site_disorder_assembly
_atom_site_disorder_group
Pd Pd 0.15173(2) 0.04230(3) 0.50375(4) 0.03879(12) Uani 1 1 d . . .
P1 P 0.04772(7) -0.02728(12) 0.47649(10) 0.0404(4) Uani 1 1 d . . .
P2 P 0.20129(8) -0.01210(12) 0.37395(12) 0.0415(4) Uani 1 1 d . . .
C1 C 0.1539(3) -0.1069(6) 0.3078(5) 0.0558(18) Uani 1 1 d . . .
H1A H 0.1701 -0.1015 0.2506 0.061 Uiso 1 1 calc R . .
H1B H 0.1627 -0.1788 0.3272 0.061 Uiso 1 1 calc R . .
C2 C 0.0769(3) -0.0863(6) 0.3093(5) 0.0527(17) Uani 1 1 d . . .
H2A H 0.0685 -0.0106 0.3023 0.058 Uiso 1 1 calc R . .
H2B H 0.0559 -0.1233 0.2627 0.058 Uiso 1 1 calc R . .
C3 C 0.0447(3) -0.1237(5) 0.3909(4) 0.0453(15) Uani 1 1 d . . .
H3A H 0.0673 -0.1884 0.4089 0.050 Uiso 1 1 calc R . .
H3B H -0.0023 -0.1415 0.3800 0.050 Uiso 1 1 calc R . .
C4 C 0.0119(3) -0.1067(5) 0.5611(5) 0.0483(16) Uani 1 1 d . . .
C5 C 0.0470(4) -0.1954(7) 0.5857(6) 0.072(2) Uani 1 1 d . . .
H5 H 0.0882 -0.2115 0.5605 0.079 Uiso 1 1 calc R . .
C6 C 0.0221(6) -0.2604(9) 0.6467(7) 0.096(3) Uani 1 1 d . . .
H6 H 0.0462 -0.3212 0.6617 0.106 Uiso 1 1 calc R . .
C7 C -0.0383(6) -0.2373(10) 0.6868(6) 0.094(3) Uani 1 1 d . . .
H7 H -0.0548 -0.2820 0.7286 0.103 Uiso 1 1 calc R . .
C8 C -0.0729(5) -0.1492(8) 0.6644(6) 0.080(3) Uani 1 1 d . . .
H8 H -0.1137 -0.1331 0.6905 0.088 Uiso 1 1 calc R . .
C9 C -0.0475(4) -0.0820(6) 0.6018(5) 0.063(2) Uani 1 1 d . . .
H9 H -0.0709 -0.0202 0.5876 0.070 Uiso 1 1 calc R . .
C10 C -0.0149(3) 0.0729(5) 0.4446(5) 0.0504(17) Uani 1 1 d . . .
C11 C 0.0043(3) 0.1783(5) 0.4342(6) 0.0618(19) Uani 1 1 d . . .
H11 H 0.0482 0.1992 0.4476 0.068 Uiso 1 1 calc R . .
C12 C -0.0405(5) 0.2512(6) 0.4045(7) 0.088(3) Uani 1 1 d . . .
H12 H -0.0268 0.3216 0.3978 0.097 Uiso 1 1 calc R . .
C13 C -0.1056(4) 0.2228(7) 0.3843(6) 0.078(2) Uani 1 1 d . . .
H13 H -0.1355 0.2734 0.3630 0.086 Uiso 1 1 calc R . .
C14 C -0.1264(4) 0.1207(7) 0.3954(6) 0.080(3) Uani 1 1 d . . .
H14 H -0.1709 0.1019 0.3834 0.088 Uiso 1 1 calc R . .
C15 C -0.0805(3) 0.0427(6) 0.4252(6) 0.066(2) Uani 1 1 d . . .
H15 H -0.0942 -0.0278 0.4318 0.073 Uiso 1 1 calc R . .
C16 C 0.2259(3) 0.0925(5) 0.3007(4) 0.0428(16) Uani 1 1 d . . .
C17 C 0.2606(4) 0.0690(6) 0.2287(6) 0.070(2) Uani 1 1 d . . .
H17 H 0.2722 -0.0014 0.2173 0.077 Uiso 1 1 calc R . .
C18 C 0.2791(5) 0.1493(8) 0.1719(6) 0.090(3) Uani 1 1 d . . .
H18 H 0.3034 0.1335 0.1235 0.098 Uiso 1 1 calc R . .
C19 C 0.2596(6) 0.2541(8) 0.1904(7) 0.091(3) Uani 1 1 d . . .
H19 H 0.2702 0.3086 0.1531 0.100 Uiso 1 1 calc R . .
C20 C 0.2253(5) 0.2772(6) 0.2623(6) 0.070(2) Uani 1 1 d . . .
H20 H 0.2132 0.3474 0.2739 0.077 Uiso 1 1 calc R . .
C21 C 0.2085(4) 0.1981(5) 0.3176(5) 0.0493(18) Uani 1 1 d . . .
H21 H 0.1854 0.2148 0.3667 0.054 Uiso 1 1 calc R . .
C22 C 0.2797(3) -0.0824(5) 0.3976(5) 0.0531(18) Uani 1 1 d . . .
C23 C 0.2749(5) -0.1791(6) 0.4395(6) 0.078(2) Uani 1 1 d . . .
H23 H 0.2328 -0.2109 0.4470 0.086 Uiso 1 1 calc R . .
C24 C 0.3329(6) -0.2288(9) 0.4706(7) 0.100(3) Uani 1 1 d . . .
H24 H 0.3286 -0.2930 0.4993 0.109 Uiso 1 1 calc R . .
C25 C 0.3910(7) -0.1890(11) 0.4607(8) 0.117(5) Uani 1 1 d . . .
H25 H 0.4287 -0.2243 0.4819 0.129 Uiso 1 1 calc R . .
C26 C 0.3995(4) -0.0928(9) 0.4186(9) 0.113(4) Uani 1 1 d . . .
H26 H 0.4424 -0.0632 0.4126 0.124 Uiso 1 1 calc R . .
C27 C 0.3428(4) -0.0413(6) 0.3854(7) 0.076(2) Uani 1 1 d . . .
H27 H 0.3481 0.0213 0.3548 0.083 Uiso 1 1 calc R . .
O1 O 0.0343(3) 0.2287(5) 0.6481(4) 0.0821(18) Uani 1 1 d . . .
C28 C 0.1092(4) 0.0846(6) 0.6208(5) 0.0529(18) Uani 1 1 d . . .
H28 H 0.0646 0.0514 0.6280 0.058 Uiso 1 1 calc R . .
C29 C 0.1039(4) 0.2070(6) 0.6277(5) 0.0597(19) Uani 1 1 d . . .
H29 H 0.1173 0.2419 0.5753 0.066 Uiso 1 1 calc R . .
C30 C 0.1535(5) 0.2329(7) 0.6991(6) 0.076(2) Uani 1 1 d . . .
H30 H 0.1475 0.3029 0.7253 0.084 Uiso 1 1 calc R . .
C31 C 0.1400(5) 0.1379(8) 0.7556(6) 0.087(3) Uani 1 1 d . . .
H31A H 0.1695 0.1369 0.8042 0.096 Uiso 1 1 calc R . .
H31B H 0.0930 0.1342 0.7733 0.096 Uiso 1 1 calc R . .
C32 C 0.1577(5) 0.0520(7) 0.6932(5) 0.074(2) Uani 1 1 d . . .
H32 H 0.1530 -0.0214 0.7134 0.082 Uiso 1 1 calc R . .
C33 C 0.2284(4) 0.0852(7) 0.6682(5) 0.066(2) Uani 1 1 d . . .
H33 H 0.2612 0.0591 0.7094 0.073 Uiso 1 1 calc R . .
C34 C 0.2260(5) 0.2072(7) 0.6700(5) 0.071(3) Uani 1 1 d . . .
H34 H 0.2585 0.2340 0.7113 0.078 Uiso 1 1 calc R . .
C35 C 0.2479(4) 0.2435(7) 0.5801(6) 0.073(2) Uani 1 1 d . . .
H35A H 0.2130 0.2872 0.5544 0.080 Uiso 1 1 calc R . .
H35B H 0.2897 0.2842 0.5823 0.080 Uiso 1 1 calc R . .
C36 C 0.2578(3) 0.1421(6) 0.5317(5) 0.063(2) Uani 1 1 d . . .
C37 C 0.2509(4) 0.0559(6) 0.5818(5) 0.0587(18) Uani 1 1 d . . .
C38 C 0.0165(5) 0.3407(9) 0.6456(9) 0.116(4) Uani 1 1 d . . .
H38A H 0.0342 0.3729 0.5949 0.127 Uiso 1 1 calc R . .
H38B H 0.0361 0.3772 0.6934 0.127 Uiso 1 1 calc R . .
C39 C -0.0581(7) 0.3513(12) 0.6474(11) 0.162(6) Uani 1 1 d . . .
H39A H -0.0766 0.3280 0.5948 0.178 Uiso 1 1 calc R . .
H39B H -0.0701 0.4245 0.6568 0.178 Uiso 1 1 calc R . .
H39C H -0.0762 0.3081 0.6919 0.178 Uiso 1 1 calc R . .
Sb Sb 0.13537(3) 0.51975(4) 0.42657(5) 0.0847(2) Uani 1 1 d . . .
F3A F 0.1321(5) 0.3739(8) 0.4355(8) 0.197(4) Uiso 1 1 d . . .
F1A F 0.1502(5) 0.6536(9) 0.4661(7) 0.186(4) Uiso 1 1 d . . .
F5B F 0.2207(8) 0.5048(12) 0.3879(12) 0.259(6) Uiso 1 1 d . . .
F4A F 0.0488(8) 0.5299(10) 0.4608(10) 0.259(6) Uiso 1 1 d . . .
F2 F 0.1527(8) 0.4953(15) 0.5440(12) 0.281(8) Uiso 1 1 d . . .
F6 F 0.1463(16) 0.563(3) 0.330(2) 0.50(2) Uiso 1 1 d . . .

loop_
_atom_site_aniso_label
_atom_site_aniso_U_11
_atom_site_aniso_U_22
_atom_site_aniso_U_33
_atom_site_aniso_U_23
_atom_site_aniso_U_13
_atom_site_aniso_U_12
Pd 0.03438(19) 0.0442(2) 0.0378(2) -0.0043(3) -0.0010(2) -0.00590(18)
P1 0.0346(7) 0.0443(9) 0.0424(12) -0.0057(7) 0.0028(6) -0.0048(6)
P2 0.0351(8) 0.0411(8) 0.0482(11) -0.0032(7) 0.0060(7) 0.0019(6)
C1 0.050(4) 0.070(4) 0.048(5) -0.025(4) 0.017(3) -0.004(3)
C2 0.049(4) 0.059(4) 0.050(5) -0.006(3) 0.002(3) -0.006(3)
C3 0.038(3) 0.047(3) 0.051(4) -0.008(3) -0.003(3) -0.003(3)
C4 0.039(3) 0.055(4) 0.051(5) 0.000(3) 0.004(3) -0.009(3)
C5 0.060(5) 0.089(6) 0.067(6) 0.026(5) 0.010(4) 0.000(4)
C6 0.094(8) 0.107(7) 0.088(8) 0.040(6) 0.012(6) 0.004(6)
C7 0.112(8) 0.112(8) 0.058(7) 0.021(6) 0.008(6) -0.042(7)
C8 0.079(6) 0.093(7) 0.067(7) -0.003(5) 0.024(5) -0.030(5)
C9 0.063(5) 0.064(4) 0.063(6) -0.018(4) 0.014(4) -0.012(4)
C10 0.046(4) 0.052(4) 0.053(5) -0.006(3) 0.000(3) 0.001(3)
C11 0.054(4) 0.056(4) 0.075(6) 0.000(4) -0.003(4) 0.004(3)
C12 0.081(6) 0.058(5) 0.125(10) 0.001(5) -0.009(6) 0.008(4)
C13 0.074(6) 0.072(5) 0.089(7) 0.008(5) -0.012(5) 0.028(4)
C14 0.047(4) 0.096(6) 0.097(8) -0.011(5) -0.022(4) 0.011(4)
C15 0.040(3) 0.074(5) 0.085(6) -0.019(5) -0.004(4) -0.006(3)
C16 0.044(3) 0.050(4) 0.035(5) 0.001(3) 0.005(3) 0.005(3)
C17 0.073(5) 0.057(4) 0.079(7) 0.000(4) 0.026(5) 0.001(4)
C18 0.096(7) 0.102(7) 0.071(8) 0.007(5) 0.030(5) -0.017(6)
C19 0.122(8) 0.074(6) 0.077(8) 0.029(5) 0.006(6) -0.026(6)
C20 0.091(6) 0.053(5) 0.065(6) 0.006(4) -0.015(5) -0.007(4)
C21 0.048(4) 0.052(4) 0.048(5) -0.002(3) -0.014(3) -0.003(3)
C22 0.042(4) 0.056(4) 0.061(5) -0.001(3) -0.003(3) 0.010(3)
C23 0.092(6) 0.071(5) 0.072(7) 0.006(4) 0.012(5) 0.030(4)
C24 0.119(9) 0.082(6) 0.097(8) 0.008(5) -0.012(6) 0.053(7)
C25 0.110(9) 0.118(10) 0.122(10) -0.005(7) -0.016(7) 0.075(8)
C26 0.045(5) 0.127(8) 0.166(12) 0.002(9) -0.006(6) 0.014(5)
C27 0.049(4) 0.069(5) 0.110(7) 0.007(5) -0.007(4) 0.005(4)
O1 0.070(4) 0.078(4) 0.098(5) -0.020(3) 0.026(3) -0.003(3)
C28 0.054(4) 0.066(4) 0.039(5) -0.018(3) 0.009(3) -0.009(3)
C29 0.066(5) 0.062(4) 0.051(5) -0.011(4) 0.009(4) -0.009(4)
C30 0.090(6) 0.070(5) 0.069(6) -0.030(4) 0.008(5) -0.017(4)
C31 0.107(7) 0.104(7) 0.050(6) -0.016(5) 0.005(5) -0.032(5)
C32 0.105(7) 0.078(5) 0.040(5) 0.004(4) 0.005(4) -0.025(5)
C33 0.065(5) 0.082(5) 0.051(6) 0.007(4) -0.028(4) -0.003(4)
C34 0.073(6) 0.077(6) 0.062(7) -0.015(4) -0.010(4) -0.025(4)
C35 0.056(5) 0.076(5) 0.086(7) 0.001(5) -0.006(4) -0.019(4)
C36 0.036(3) 0.072(5) 0.082(7) -0.003(4) -0.012(3) -0.013(3)
C37 0.060(4) 0.084(5) 0.032(5) 0.002(4) -0.010(3) -0.004(4)
C38 0.095(8) 0.107(8) 0.146(11) -0.013(7) 0.042(7) 0.015(6)
C39 0.150(13) 0.149(12) 0.187(17) 0.023(11) 0.031(11) 0.069(10)
Sb 0.0738(3) 0.0591(3) 0.1213(6) 0.0041(4) 0.0251(4) 0.0027(2)

loop_
_geom_bond_atom_site_label_1
_geom_bond_atom_site_label_2
_geom_bond_distance
_geom_bond_site_symmetry_2
_geom_bond_publ_flag
Pd C28 2.115(7) . ?
Pd P1 2.2724(16) . ?
Pd C37 2.325(7) . ?
Pd P2 2.3894(18) . ?
Pd C36 2.479(6) . ?
P1 C4 1.819(7) . ?
P1 C3 1.825(6) . ?
P1 C10 1.835(7) . ?
P2 C22 1.820(6) . ?
P2 C16 1.824(7) . ?
P2 C1 1.844(7) . ?
C1 C2 1.542(9) . ?
C2 C3 1.522(10) . ?
C4 C5 1.368(10) . ?
C4 C9 1.376(10) . ?
C5 C6 1.361(12) . ?
C6 C7 1.384(14) . ?
C7 C8 1.347(14) . ?
C8 C9 1.400(12) . ?
C10 C15 1.383(9) . ?
C10 C11 1.386(9) . ?
C11 C12 1.356(10) . ?
C12 C13 1.373(12) . ?
C13 C14 1.356(12) . ?
C14 C15 1.416(10) . ?
C16 C17 1.369(10) . ?
C16 C21 1.394(9) . ?
C17 C18 1.403(12) . ?
C18 C19 1.401(15) . ?
C19 C20 1.363(13) . ?
C20 C21 1.368(11) . ?
C22 C27 1.362(10) . ?
C22 C23 1.388(11) . ?
C23 C24 1.394(13) . ?
C24 C25 1.261(16) . ?
C25 C26 1.391(16) . ?
C26 C27 1.397(12) . ?
O1 C29 1.437(9) . ?
O1 C38 1.449(12) . ?
C28 C29 1.542(10) . ?
C28 C32 1.555(11) . ?
C29 C30 1.537(11) . ?
C30 C31 1.518(13) . ?
C30 C34 1.536(12) . ?
C31 C32 1.508(12) . ?
C32 C33 1.509(12) . ?
C33 C37 1.493(11) . ?
C33 C34 1.533(12) . ?
C34 C35 1.566(12) . ?
C35 C36 1.502(12) . ?
C36 C37 1.352(10) . ?
C38 C39 1.478(16) . ?
Sb F6 1.65(4) . ?
Sb F4A 1.797(15) . ?
Sb F5B 1.804(16) . ?
Sb F1A 1.817(11) . ?
Sb F3A 1.837(11) . ?
Sb F2 1.928(19) . ?
